data_2216504
loop_
_publ_author_name
'Wu, Zhou'
'Liu, Xuepeng'
'Shen, Peng'
'Jiang, Shende'

_publ_section_title
;
 1-(3-Bromopropoxy)-4-iodobenzene
;
_journal_coeditor_code HB2654
_journal_issue 12
_journal_name_full 'Acta Crystallographica Section E'
_journal_page_first o4760
_journal_page_last o4760
_journal_paper_doi 10.1107/S1600536807058801
_journal_volume 63
_journal_year 2007
_chemical_formula_iupac 'C9 H10 Br I O'
_chemical_formula_moiety 'C9 H10 Br I O'
_chemical_formula_sum 'C9 H10 Br I O'
_chemical_formula_weight 340.98
_chemical_melting_point 340
_chemical_name_systematic
;
1-(3-Bromopropoxy)-4-iodobenzene
;
_space_group_IT_number 14
_symmetry_cell_setting monoclinic
_symmetry_space_group_name_Hall '-P 2ybc'
_symmetry_space_group_name_H-M 'P 1 21/c 1'
_atom_sites_solution_hydrogens geom
_atom_sites_solution_primary direct
_atom_sites_solution_secondary difmap
_audit_creation_method SHELXL-97
_cell_angle_alpha 90.00
_cell_angle_beta 90.68(3)
_cell_angle_gamma 90.00
_cell_formula_units_Z 4
_cell_length_a 9.1604(18)
_cell_length_b 10.222(2)
_cell_length_c 10.903(2)
_cell_measurement_reflns_used 3015
_cell_measurement_temperature 113(2)
_cell_measurement_theta_max 27.860
_cell_measurement_theta_min 1.868
_cell_volume 1020.9(3)
_computing_cell_refinement 'CrystalClear (Rigaku, 2003)'
_computing_data_collection 'CrystalClear (Rigaku, 2003)'
_computing_data_reduction 'CrystalClear (Rigaku, 2003)'
_computing_molecular_graphics 'SHELXTL (Bruker, 1997)'
_computing_publication_material 'SHELXTL (Bruker, 1997)'
_computing_structure_refinement 'SHELXL97 (Sheldrick, 1997)'
_computing_structure_solution 'SHELXS97 (Sheldrick, 1997)'
_diffrn_ambient_temperature 113(2)
_diffrn_measured_fraction_theta_full 0.991
_diffrn_measured_fraction_theta_max 0.991
_diffrn_measurement_device_type 'rigaku saturn'
_diffrn_measurement_method '\w scans'
_diffrn_radiation_monochromator confocal
_diffrn_radiation_source 'rotating anode'
_diffrn_radiation_type MoK\a
_diffrn_radiation_wavelength 0.71073
_diffrn_reflns_av_R_equivalents 0.0403
_diffrn_reflns_av_sigmaI/netI 0.0422
_diffrn_reflns_limit_h_max 11
_diffrn_reflns_limit_h_min -12
_diffrn_reflns_limit_k_max 13
_diffrn_reflns_limit_k_min -8
_diffrn_reflns_limit_l_max 14
_diffrn_reflns_limit_l_min -14
_diffrn_reflns_number 7486
_diffrn_reflns_theta_full 27.85
_diffrn_reflns_theta_max 27.85
_diffrn_reflns_theta_min 2.22
_diffrn_standards_decay_% 0
_diffrn_standards_interval_count 0
_diffrn_standards_interval_time 0
_diffrn_standards_number 0
_exptl_absorpt_coefficient_mu 7.003
_exptl_absorpt_correction_T_max 0.679
_exptl_absorpt_correction_T_min 0.541
_exptl_absorpt_correction_type multi-scan
_exptl_absorpt_process_details '(CrystalClear; Rigaku, 2003)'
_exptl_crystal_colour colourless
_exptl_crystal_density_diffrn 2.219
_exptl_crystal_density_method 'not measured'
_exptl_crystal_description block
_exptl_crystal_F_000 640
_exptl_crystal_size_max 0.10
_exptl_crystal_size_mid 0.08
_exptl_crystal_size_min 0.06
_refine_diff_density_max 1.455
_refine_diff_density_min -0.718
_refine_ls_extinction_method none
_refine_ls_goodness_of_fit_ref 0.994
_refine_ls_hydrogen_treatment constr
_refine_ls_matrix_type full
_refine_ls_number_parameters 109
_refine_ls_number_reflns 2398
_refine_ls_number_restraints 0
_refine_ls_restrained_S_all 0.994
_refine_ls_R_factor_all 0.0293
_refine_ls_R_factor_gt 0.0248
_refine_ls_shift/su_max 0.002
_refine_ls_shift/su_mean 0.000
_refine_ls_structure_factor_coef Fsqd
_refine_ls_weighting_details 'calc w=1/[\s^2^(Fo^2^)+(0.0242P)^2^] where P=(Fo^2^+2Fc^2^)/3'
_refine_ls_weighting_scheme calc
_refine_ls_wR_factor_gt 0.0548
_refine_ls_wR_factor_ref 0.0555
_reflns_number_gt 1934
_reflns_number_total 2398
_reflns_threshold_expression I>2\s(I)
_cod_data_source_file hb2654.cif
_cod_data_source_block I
_cod_depositor_comments
;
The following automatic conversions were performed:
'_symmetry_cell_setting' value 'Monoclinic' changed to 'monoclinic'
according to '/home/saulius/struct/CIF-dictionaries/cif_core.dic'
dictionary named 'cif_core.dic' version 2.4.1 from
2010-06-29.

'_refine_ls_hydrogen_treatment' value 'CONSTR' changed to
'constr' according to '/home/saulius/struct/CIF-dictionaries/cif_core.dic'
dictionary named 'cif_core.dic' version 2.4.1 from 2010-06-29.

Automatic conversion script
Id: cif_fix_enum 1527 2010-12-29 10:47:43Z saulius 

The following automatic conversions were performed:

'_symmetry_cell_setting' value 'Monoclinic' changed to 'monoclinic'
according to /home/saulius/struct/CIF-dictionaries/cif_core.dic
dictionary named 'cif_core.dic' version 2.4.1 from
2010-06-29.

'_refine_ls_hydrogen_treatment' value 'CONSTR' changed
to 'constr' according to
/home/saulius/struct/CIF-dictionaries/cif_core.dic dictionary named
'cif_core.dic' version 2.4.1 from 2010-06-29.

Automatic conversion script
Id: cif_fix_values 1715 2011-07-08 13:25:40Z adriana 
;
_cod_original_cell_volume 1020.9(4)
_cod_original_sg_symbol_H-M 'P 21/c'
_cod_database_code 2216504
_cod_database_fobs_code 2216504

loop_
_symmetry_equiv_pos_as_xyz
'x, y, z'
'-x, y+1/2, -z+1/2'
'-x, -y, -z'
'x, -y-1/2, z-1/2'

loop_
_atom_site_type_symbol
_atom_site_label
_atom_site_fract_x
_atom_site_fract_y
_atom_site_fract_z
_atom_site_U_iso_or_equiv
_atom_site_adp_type
_atom_site_calc_flag
_atom_site_refinement_flags
_atom_site_occupancy
I I1 0.40187(2) 0.04322(2) 0.787855(18) 0.02246(8) Uani d . 1
Br Br1 1.17228(3) 0.12604(3) 0.04937(3) 0.02077(9) Uani d . 1
O O1 0.8837(2) 0.1443(2) 0.40015(18) 0.0175(4) Uani d . 1
C C1 0.6576(3) 0.2147(3) 0.4965(3) 0.0180(6) Uani d . 1
H H1 0.6523 0.2904 0.4493 0.022 Uiso calc R 1
C C2 0.5516(3) 0.1885(3) 0.5830(3) 0.0182(6) Uani d . 1
H H2 0.4749 0.2469 0.5937 0.022 Uiso calc R 1
C C3 0.5592(3) 0.0770(3) 0.6528(3) 0.0169(6) Uani d . 1
C C4 0.6714(3) -0.0122(3) 0.6366(3) 0.0181(6) Uani d . 1
H H4 0.6750 -0.0883 0.6832 0.022 Uiso calc R 1
C C5 0.7780(3) 0.0127(3) 0.5506(3) 0.0177(6) Uani d . 1
H H5 0.8537 -0.0465 0.5393 0.021 Uiso calc R 1
C C6 0.7710(3) 0.1273(3) 0.4809(3) 0.0141(6) Uani d . 1
C C7 0.8748(3) 0.2560(3) 0.3197(3) 0.0182(6) Uani d . 1
H H7A 0.8752 0.3364 0.3670 0.022 Uiso calc R 1
H H7B 0.7858 0.2527 0.2708 0.022 Uiso calc R 1
C C8 1.0080(3) 0.2501(3) 0.2374(3) 0.0165(6) Uani d . 1
H H8A 1.0104 0.3275 0.1860 0.020 Uiso calc R 1
H H8B 1.0960 0.2494 0.2879 0.020 Uiso calc R 1
C C9 1.0049(3) 0.1299(3) 0.1576(3) 0.0188(6) Uani d . 1
H H9A 0.9156 0.1291 0.1089 0.023 Uiso calc R 1
H H9B 1.0056 0.0524 0.2089 0.023 Uiso calc R 1

loop_
_atom_site_aniso_label
_atom_site_aniso_U_11
_atom_site_aniso_U_22
_atom_site_aniso_U_33
_atom_site_aniso_U_12
_atom_site_aniso_U_13
_atom_site_aniso_U_23
I1 0.02027(12) 0.02375(13) 0.02352(13) -0.00457(9) 0.00680(8) -0.00334(8)
Br1 0.02236(16) 0.02035(17) 0.01971(17) -0.00170(13) 0.00538(12) -0.00201(12)
O1 0.0161(10) 0.0142(11) 0.0224(11) 0.0028(9) 0.0045(9) 0.0058(9)
C1 0.0183(15) 0.0124(14) 0.0232(15) 0.0015(13) 0.0018(12) 0.0035(13)
C2 0.0141(14) 0.0138(15) 0.0267(16) 0.0030(12) 0.0016(12) -0.0033(13)
C3 0.0126(14) 0.0194(16) 0.0187(16) -0.0030(12) 0.0012(12) -0.0031(12)
C4 0.0201(15) 0.0132(15) 0.0209(16) -0.0016(13) 0.0016(12) 0.0009(12)
C5 0.0173(14) 0.0141(15) 0.0218(16) 0.0039(13) -0.0001(12) -0.0017(12)
C6 0.0132(13) 0.0134(14) 0.0157(14) -0.0019(12) 0.0002(11) -0.0029(12)
C7 0.0216(15) 0.0117(15) 0.0214(15) 0.0041(13) 0.0024(12) 0.0018(12)
C8 0.0208(15) 0.0116(15) 0.0171(15) -0.0005(12) 0.0023(12) 0.0015(11)
C9 0.0175(14) 0.0183(16) 0.0206(16) -0.0040(13) 0.0041(12) -0.0019(13)

loop_
_atom_type_symbol
_atom_type_description
_atom_type_scat_dispersion_real
_atom_type_scat_dispersion_imag
_atom_type_scat_source
C C 0.0033 0.0016 'International Tables Vol C Tables 4.2.6.8 and 6.1.1.4'
H H 0.0000 0.0000 'International Tables Vol C Tables 4.2.6.8 and 6.1.1.4'
O O 0.0106 0.0060 'International Tables Vol C Tables 4.2.6.8 and 6.1.1.4'
Br Br -0.2901 2.4595 'International Tables Vol C Tables 4.2.6.8 and 6.1.1.4'
I I -0.4742 1.8119 'International Tables Vol C Tables 4.2.6.8 and 6.1.1.4'

loop_
_geom_angle_atom_site_label_1
_geom_angle_atom_site_label_2
_geom_angle_atom_site_label_3
_geom_angle
C6 O1 C7 116.9(2)
C6 C1 C2 119.5(3)
C6 C1 H1 120.3
C2 C1 H1 120.3
C3 C2 C1 120.4(3)
C3 C2 H2 119.8
C1 C2 H2 119.8
C2 C3 C4 120.6(3)
C2 C3 I1 119.6(2)
C4 C3 I1 119.8(2)
C5 C4 C3 119.6(3)
C5 C4 H4 120.2
C3 C4 H4 120.2
C4 C5 C6 119.6(3)
C4 C5 H5 120.2
C6 C5 H5 120.2
O1 C6 C1 124.6(3)
O1 C6 C5 115.1(2)
C1 C6 C5 120.3(3)
O1 C7 C8 106.7(2)
O1 C7 H7A 110.4
C8 C7 H7A 110.4
O1 C7 H7B 110.4
C8 C7 H7B 110.4
H7A C7 H7B 108.6
C9 C8 C7 111.2(2)
C9 C8 H8A 109.4
C7 C8 H8A 109.4
C9 C8 H8B 109.4
C7 C8 H8B 109.4
H8A C8 H8B 108.0
C8 C9 Br1 110.9(2)
C8 C9 H9A 109.5
Br1 C9 H9A 109.5
C8 C9 H9B 109.5
Br1 C9 H9B 109.5
H9A C9 H9B 108.0

loop_
_geom_bond_atom_site_label_1
_geom_bond_atom_site_label_2
_geom_bond_distance
I1 C3 2.101(3)
Br1 C9 1.946(3)
O1 C6 1.376(3)
O1 C7 1.441(3)
C1 C6 1.382(4)
C1 C2 1.388(4)
C1 H1 0.9300
C2 C3 1.372(4)
C2 H2 0.9300
C3 C4 1.387(4)
C4 C5 1.386(4)
C4 H4 0.9300
C5 C6 1.397(4)
C5 H5 0.9300
C7 C8 1.524(4)
C7 H7A 0.9700
C7 H7B 0.9700
C8 C9 1.506(4)
C8 H8A 0.9700
C8 H8B 0.9700
C9 H9A 0.9700
C9 H9B 0.9700

loop_
_geom_torsion_atom_site_label_1
_geom_torsion_atom_site_label_2
_geom_torsion_atom_site_label_3
_geom_torsion_atom_site_label_4
_geom_torsion
C6 C1 C2 C3 0.1(4)
C1 C2 C3 C4 -1.1(4)
C1 C2 C3 I1 177.6(2)
C2 C3 C4 C5 1.1(4)
I1 C3 C4 C5 -177.6(2)
C3 C4 C5 C6 -0.2(4)
C7 O1 C6 C1 -5.4(4)
C7 O1 C6 C5 175.3(2)
C2 C1 C6 O1 -178.5(3)
C2 C1 C6 C5 0.8(4)
C4 C5 C6 O1 178.6(3)
C4 C5 C6 C1 -0.8(4)
C6 O1 C7 C8 -178.0(2)
O1 C7 C8 C9 63.5(3)
C7 C8 C9 Br1 178.25(18)

loop_
_cod_related_entry_id
_cod_related_entry_database
_cod_related_entry_code
1 ChemSpider 21120396
